data_4130786
loop_
_publ_author_name
'Ronson, Tanya K.'
'Pilgrim, Ben S.'
'Nitschke, Jonathan R.'

_publ_section_title
;
 Pathway-Dependent Post-assembly Modification of an Anthracene-Edged
 M(II)4L6 Tetrahedron.
;
_journal_issue 33
_journal_name_full 'Journal of the American Chemical Society'
_journal_page_first 10417
_journal_page_last 10420
_journal_paper_doi 10.1021/jacs.6b06710
_journal_volume 138
_journal_year 2016
_chemical_formula_moiety 'C264 H156 Fe4 N48, C60, 8(Cl O4), 3(C2 H3 N)'
_chemical_formula_sum 'C330 H165 Cl8 Fe4 N51 O32'
_chemical_formula_weight 5863.12
_space_group_crystal_system trigonal
_space_group_IT_number 148
_space_group_name_Hall '-R 3'
_space_group_name_H-M_alt 'R -3 :H'
_atom_sites_solution_hydrogens geom
_audit_creation_method SHELXL-2014/7
_cell_angle_alpha 90
_cell_angle_beta 90
_cell_angle_gamma 120
_cell_formula_units_Z 6
_cell_length_a 26.1142(13)
_cell_length_b 26.1142(13)
_cell_length_c 110.422(6)
_cell_measurement_reflns_used 9843
_cell_measurement_temperature 180(2)
_cell_measurement_theta_max 80.054
_cell_measurement_theta_min 5.051
_cell_volume 65214(6)
_computing_cell_refinement 'Bruker SAINT'
_computing_data_collection 'Bruker APEX2'
_computing_data_reduction 'Bruker SAINT'
_computing_structure_refinement 'SHELXL-2014/7 (Sheldrick, 2014)'
_computing_structure_solution 'SHELXT (Sheldrick, 2014)'
_diffrn_ambient_temperature 180(2)
_diffrn_measured_fraction_theta_full 0.969
_diffrn_measured_fraction_theta_max 0.969
_diffrn_measurement_device_type 'Bruker APEX-II CCD'
_diffrn_measurement_method '\f and \w scans'
_diffrn_radiation_monochromator graphite
_diffrn_radiation_source 'sealed tube'
_diffrn_radiation_type CuK\a
_diffrn_radiation_wavelength 1.54178
_diffrn_reflns_av_R_equivalents 0.0721
_diffrn_reflns_av_unetI/netI 0.0810
_diffrn_reflns_Laue_measured_fraction_full 0.969
_diffrn_reflns_Laue_measured_fraction_max 0.969
_diffrn_reflns_limit_h_max 21
_diffrn_reflns_limit_h_min -21
_diffrn_reflns_limit_k_max 21
_diffrn_reflns_limit_k_min -21
_diffrn_reflns_limit_l_max 87
_diffrn_reflns_limit_l_min -91
_diffrn_reflns_number 46512
_diffrn_reflns_point_group_measured_fraction_full 0.969
_diffrn_reflns_point_group_measured_fraction_max 0.969
_diffrn_reflns_theta_full 39.968
_diffrn_reflns_theta_max 39.968
_diffrn_reflns_theta_min 2.526
_diffrn_standards_number 0
_exptl_absorpt_coefficient_mu 1.934
_exptl_absorpt_correction_T_max 0.7479
_exptl_absorpt_correction_T_min 0.4396
_exptl_absorpt_correction_type multi-scan
_exptl_absorpt_process_details SADABS
_exptl_crystal_colour purple
_exptl_crystal_density_diffrn 0.896
_exptl_crystal_description block
_exptl_crystal_F_000 17988
_exptl_crystal_size_max 0.320
_exptl_crystal_size_mid 0.280
_exptl_crystal_size_min 0.180
_refine_diff_density_max 0.503
_refine_diff_density_min -0.334
_refine_diff_density_rms 0.068
_refine_ls_extinction_method none
_refine_ls_goodness_of_fit_ref 1.227
_refine_ls_hydrogen_treatment constr
_refine_ls_matrix_type full
_refine_ls_number_parameters 1135
_refine_ls_number_reflns 8542
_refine_ls_number_restraints 2463
_refine_ls_restrained_S_all 1.121
_refine_ls_R_factor_all 0.1701
_refine_ls_R_factor_gt 0.1274
_refine_ls_shift/su_max 0.000
_refine_ls_shift/su_mean 0.000
_refine_ls_structure_factor_coef Fsqd
_refine_ls_weighting_details 'w=1/[\s^2^(Fo^2^)+(0.2000P)^2^+350.0000P] where P=(Fo^2^+2Fc^2^)/3'
_refine_ls_weighting_scheme calc
_refine_ls_wR_factor_gt 0.3501
_refine_ls_wR_factor_ref 0.3749
_reflns_Friedel_coverage 0.000
_reflns_number_gt 5419
_reflns_number_total 8542
_reflns_threshold_expression 'I > 2\s(I)'
_cod_data_source_file ja6b06710_si_004.cif
_cod_data_source_block jnb117_sqd
_cod_original_cell_volume 65214(7)
_cod_database_code 4130786
_shelx_shelxl_version_number 2014/7
_shelx_space_group_comment
;
The symmetry employed for this shelxl refinement is uniquely defined
by the following loop, which should always be used as a source of
symmetry information in preference to the above space-group names.
They are only intended as comments.
;
_shelx_estimated_absorpt_t_min 0.576
_shelx_estimated_absorpt_t_max 0.722
_platon_squeeze_void_probe_radius 1.20

loop_
_space_group_symop_operation_xyz
'x, y, z'
'-y, x-y, z'
'-x+y, -x, z'
'x+2/3, y+1/3, z+1/3'
'-y+2/3, x-y+1/3, z+1/3'
'-x+y+2/3, -x+1/3, z+1/3'
'x+1/3, y+2/3, z+2/3'
'-y+1/3, x-y+2/3, z+2/3'
'-x+y+1/3, -x+2/3, z+2/3'
'-x, -y, -z'
'y, -x+y, -z'
'x-y, x, -z'
'-x+2/3, -y+1/3, -z+1/3'
'y+2/3, -x+y+1/3, -z+1/3'
'x-y+2/3, x+1/3, -z+1/3'
'-x+1/3, -y+2/3, -z+2/3'
'y+1/3, -x+y+2/3, -z+2/3'
'x-y+1/3, x+2/3, -z+2/3'

loop_
_atom_site_label
_atom_site_type_symbol
_atom_site_fract_x
_atom_site_fract_y
_atom_site_fract_z
_atom_site_U_iso_or_equiv
_atom_site_adp_type
_atom_site_occupancy
_atom_site_site_symmetry_order
_atom_site_calc_flag
_atom_site_refinement_flags_posn
_atom_site_refinement_flags_adp
_atom_site_refinement_flags_occupancy
_atom_site_disorder_assembly
_atom_site_disorder_group
Fe1 Fe 0.35779(9) 0.27390(8) 0.38000(2) 0.0794(9) Uani 1 1 d . . . . .
Fe2 Fe 0.3333 0.6667 0.51583(4) 0.1312(18) Uani 1 3 d S T P . .
N1 N 0.4134(4) 0.2519(4) 0.38707(9) 0.089(3) Uani 1 1 d D U . . .
N2 N 0.4268(4) 0.3539(4) 0.38229(9) 0.073(3) Uani 1 1 d D U . . .
N3 N 0.7009(4) 1.0086(4) 0.37116(9) 0.068(3) Uani 1 1 d D U . . .
N4 N 0.7300(4) 1.1104(4) 0.36346(9) 0.089(3) Uani 1 1 d D U . . .
N5 N 0.5805(5) 0.5659(5) 0.35430(11) 0.102(4) Uani 1 1 d D U . . .
N6 N 0.7086(5) 0.6537(5) 0.38188(12) 0.118(4) Uani 1 1 d D U . . .
N7 N 0.6148(5) 0.7092(5) 0.34174(10) 0.095(4) Uani 1 1 d D U . . .
N8 N 0.7452(4) 0.7948(4) 0.36980(11) 0.100(4) Uani 1 1 d D U . . .
C1 C 0.4050(5) 0.1981(4) 0.38976(12) 0.113(5) Uani 1 1 d D U . . .
H1 H 0.3676 0.1646 0.3879 0.135 Uiso 1 1 calc R U . . .
C2 C 0.4473(6) 0.1885(5) 0.39503(13) 0.139(6) Uani 1 1 d D U . . .
H2 H 0.4383 0.1494 0.3970 0.167 Uiso 1 1 calc R U . . .
C3 C 0.5034(6) 0.2362(5) 0.39743(14) 0.159(7) Uani 1 1 d D U . . .
H3 H 0.5339 0.2308 0.4007 0.191 Uiso 1 1 calc R U . . .
C4 C 0.5126(5) 0.2919(5) 0.39477(13) 0.140(6) Uani 1 1 d D U . . .
H4 H 0.5498 0.3259 0.3964 0.168 Uiso 1 1 calc R U . . .
C5 C 0.4672(4) 0.2980(4) 0.38972(10) 0.095(4) Uani 1 1 d D U . . .
C6 C 0.4728(5) 0.3553(4) 0.38681(11) 0.090(4) Uani 1 1 d D U . . .
H6 H 0.5085 0.3914 0.3882 0.108 Uiso 1 1 calc R U . . .
C7 C 0.4325(4) 0.4094(4) 0.37912(10) 0.068(3) Uani 1 1 d D U . . .
C8 C 0.4332(4) 0.4245(4) 0.36701(10) 0.070(3) Uani 1 1 d D U . . .
H8 H 0.4275 0.3970 0.3608 0.084 Uiso 1 1 calc R U . . .
C9 C 0.4423(4) 0.4801(4) 0.36415(9) 0.068(3) Uani 1 1 d D U . . .
H9 H 0.4431 0.4905 0.3559 0.081 Uiso 1 1 calc R U . . .
C10 C 0.4503(4) 0.5209(3) 0.37301(9) 0.069(3) Uani 1 1 d D U . . .
C11 C 0.4478(4) 0.5041(4) 0.38505(9) 0.066(3) Uani 1 1 d D U . . .
H11 H 0.4521 0.5310 0.3913 0.079 Uiso 1 1 calc R U . . .
C12 C 0.4391(4) 0.4488(4) 0.38818(9) 0.071(3) Uani 1 1 d D U . . .
H12 H 0.4377 0.4381 0.3965 0.085 Uiso 1 1 calc R U . . .
C13 C 0.4633(4) 0.5816(3) 0.36953(8) 0.062(3) Uani 1 1 d D U . . .
C14 C 0.4226(4) 0.5896(4) 0.36274(9) 0.067(3) Uani 1 1 d D U . . .
H14 H 0.3853 0.5564 0.3608 0.081 Uiso 1 1 calc R U . . .
C15 C 0.4358(4) 0.6449(4) 0.35883(10) 0.076(4) Uani 1 1 d D U . . .
H15 H 0.4074 0.6496 0.3543 0.091 Uiso 1 1 calc R U . . .
C16 C 0.4904(4) 0.6938(4) 0.36143(9) 0.068(4) Uani 1 1 d D U . . .
H16 H 0.4999 0.7317 0.3585 0.081 Uiso 1 1 calc R U . . .
C17 C 0.5312(4) 0.6871(4) 0.36831(8) 0.064(3) Uani 1 1 d D U . . .
C18 C 0.5937(4) 0.7349(5) 0.37110(9) 0.067(3) Uani 1 1 d D U . . .
H18 H 0.6023 0.7749 0.3683 0.081 Uiso 1 1 calc R U . . .
C19 C 0.6030(4) 0.7323(4) 0.38452(8) 0.068(3) Uani 1 1 d D U . . .
C20 C 0.6272(4) 0.7819(4) 0.39212(10) 0.072(3) Uani 1 1 d D U . . .
C21 C 0.6338(5) 0.7743(5) 0.40441(10) 0.088(4) Uani 1 1 d D U . . .
H21 H 0.6491 0.8074 0.4097 0.106 Uiso 1 1 calc R U . . .
C22 C 0.6185(5) 0.7193(5) 0.40898(10) 0.094(4) Uani 1 1 d D U . . .
H22 H 0.6237 0.7149 0.4174 0.112 Uiso 1 1 calc R U . . .
C23 C 0.5955(4) 0.6703(5) 0.40133(10) 0.077(3) Uani 1 1 d D U . . .
H23 H 0.5852 0.6325 0.4045 0.092 Uiso 1 1 calc R U . . .
C24 C 0.5877(4) 0.6767(4) 0.38912(9) 0.068(3) Uani 1 1 d D U . . .
C25 C 0.5655(4) 0.6279(5) 0.37968(9) 0.068(3) Uani 1 1 d D U . . .
H25 H 0.5525 0.5878 0.3831 0.081 Uiso 1 1 calc R U . . .
C26 C 0.5179(4) 0.6314(4) 0.37249(8) 0.066(3) Uani 1 1 d D U . . .
C27 C 0.6194(4) 0.6503(4) 0.37045(10) 0.072(3) Uani 1 1 d D U . . .
C28 C 0.6358(4) 0.7145(4) 0.36501(10) 0.071(3) Uani 1 1 d D U . . .
C29 C 0.5999(5) 0.6041(5) 0.36098(11) 0.076(4) Uani 1 1 d D U . . .
C30 C 0.6707(5) 0.6524(5) 0.37659(11) 0.084(4) Uani 1 1 d D U . . .
C31 C 0.6277(5) 0.7109(5) 0.35170(11) 0.077(4) Uani 1 1 d D U . . .
C32 C 0.6980(4) 0.7594(5) 0.36738(11) 0.073(4) Uani 1 1 d D U . . .
C33 C 0.6458(4) 0.8418(3) 0.38703(9) 0.073(3) Uani 1 1 d D U . . .
C34 C 0.6054(4) 0.8561(4) 0.38242(10) 0.071(4) Uani 1 1 d D U . . .
H34 H 0.5645 0.8276 0.3829 0.086 Uiso 1 1 calc R U . . .
C35 C 0.6219(4) 0.9103(4) 0.37714(10) 0.075(4) Uani 1 1 d D U . . .
H35 H 0.5930 0.9189 0.3741 0.090 Uiso 1 1 calc R U . . .
C36 C 0.6820(4) 0.9519(4) 0.37645(9) 0.071(3) Uani 1 1 d D U . . .
C37 C 0.7226(4) 0.9386(4) 0.38122(10) 0.085(4) Uani 1 1 d D U . . .
H37 H 0.7634 0.9676 0.3809 0.102 Uiso 1 1 calc R U . . .
C38 C 0.7060(4) 0.8844(4) 0.38643(10) 0.076(4) Uani 1 1 d D U . . .
H38 H 0.7350 0.8762 0.3896 0.091 Uiso 1 1 calc R U . . .
C39 C 0.6999(5) 1.0108(4) 0.35943(11) 0.075(4) Uani 1 1 d D U . . .
H39 H 0.6889 0.9774 0.3544 0.090 Uiso 1 1 calc R U . . .
C40 C 0.7173(5) 1.0701(4) 0.35463(9) 0.087(4) Uani 1 1 d D U . . .
C41 C 0.7175(7) 1.0814(5) 0.34245(10) 0.141(6) Uani 1 1 d D U . . .
H41 H 0.7074 1.0511 0.3366 0.169 Uiso 1 1 calc R U . . .
C42 C 0.7329(8) 1.1384(6) 0.33893(12) 0.173(6) Uani 1 1 d D U . . .
H42 H 0.7339 1.1480 0.3306 0.207 Uiso 1 1 calc R U . . .
C43 C 0.7468(8) 1.1807(6) 0.34778(14) 0.170(7) Uani 1 1 d D U . . .
H43 H 0.7575 1.2200 0.3456 0.204 Uiso 1 1 calc R U . . .
C44 C 0.7448(7) 1.1650(5) 0.35979(13) 0.149(6) Uani 1 1 d D U . . .
H44 H 0.7546 1.1946 0.3658 0.179 Uiso 1 1 calc R U . . .
N9 N 0.2927(4) 0.1923(4) 0.37943(9) 0.088(3) Uani 1 1 d D U . . .
N10 N 0.3249(5) 0.2722(4) 0.39599(9) 0.088(3) Uani 1 1 d D U . . .
N11 N 0.3574(5) 0.6181(5) 0.50646(9) 0.113(4) Uani 1 1 d D U . . .
N12 N 0.4042(6) 0.6840(6) 0.52537(12) 0.170(5) Uani 1 1 d D U . . .
N13 N 0.2141(9) 0.2691(9) 0.4628(2) 0.278(11) Uani 1 1 d D U . . .
N14 N 0.3869(9) 0.3214(8) 0.44876(15) 0.190(7) Uani 1 1 d D U . . .
N15 N 0.2786(11) 0.3767(9) 0.48666(17) 0.250(10) Uani 1 1 d D U . . .
N16 N 0.4526(8) 0.4270(10) 0.47266(18) 0.212(8) Uani 1 1 d D U . . .
C45 C 0.2801(6) 0.1509(5) 0.37113(10) 0.104(4) Uani 1 1 d D U . . .
H45 H 0.3043 0.1615 0.3641 0.125 Uiso 1 1 calc R U . . .
C46 C 0.2341(6) 0.0933(5) 0.37202(13) 0.126(5) Uani 1 1 d D U . . .
H46 H 0.2256 0.0658 0.3656 0.151 Uiso 1 1 calc R U . . .
C47 C 0.2007(6) 0.0768(5) 0.38257(14) 0.156(7) Uani 1 1 d D U . . .
H47 H 0.1694 0.0373 0.3836 0.187 Uiso 1 1 calc R U . . .
C48 C 0.2134(6) 0.1186(5) 0.39153(12) 0.142(6) Uani 1 1 d D U . . .
H48 H 0.1909 0.1085 0.3988 0.171 Uiso 1 1 calc R U . . .
C49 C 0.2599(5) 0.1755(4) 0.38967(10) 0.103(4) Uani 1 1 d D U . . .
C50 C 0.2782(6) 0.2219(5) 0.39892(11) 0.102(4) Uani 1 1 d D U . . .
H50 H 0.2579 0.2160 0.4064 0.123 Uiso 1 1 calc R U . . .
C51 C 0.3432(5) 0.3176(4) 0.40485(9) 0.076(4) Uani 1 1 d D U . . .
C52 C 0.3119(5) 0.3471(5) 0.40705(10) 0.087(4) Uani 1 1 d D U . . .
H52 H 0.2770 0.3368 0.4026 0.105 Uiso 1 1 calc R U . . .
C53 C 0.3312(5) 0.3910(4) 0.41570(10) 0.090(4) Uani 1 1 d D U . . .
H53 H 0.3090 0.4101 0.4172 0.108 Uiso 1 1 calc R U . . .
C54 C 0.3828(5) 0.4078(4) 0.42227(9) 0.091(4) Uani 1 1 d D U . . .
C55 C 0.4145(5) 0.3790(4) 0.41988(10) 0.088(4) Uani 1 1 d D U . . .
H55 H 0.4503 0.3904 0.4241 0.105 Uiso 1 1 calc R U . . .
C56 C 0.3947(5) 0.3341(5) 0.41142(10) 0.088(4) Uani 1 1 d D U . . .
H56 H 0.4164 0.3143 0.4101 0.105 Uiso 1 1 calc R U . . .
C57 C 0.4033(5) 0.4524(4) 0.43225(9) 0.099(4) Uani 1 1 d D U . . .
C58 C 0.4594(5) 0.5028(5) 0.43143(11) 0.103(4) Uani 1 1 d D U . . .
H58 H 0.4824 0.5088 0.4243 0.123 Uiso 1 1 calc R U . . .
C59 C 0.4823(5) 0.5443(5) 0.44074(12) 0.107(4) Uani 1 1 d D U . . .
H59 H 0.5199 0.5790 0.4399 0.129 Uiso 1 1 calc R U . . .
C60 C 0.4495(5) 0.5343(5) 0.45117(11) 0.117(5) Uani 1 1 d D U . . .
H60 H 0.4652 0.5618 0.4576 0.140 Uiso 1 1 calc R U . . .
C61 C 0.3938(5) 0.4844(5) 0.45233(10) 0.117(4) Uani 1 1 d D U . . .
C62 C 0.3548(5) 0.4670(6) 0.46327(12) 0.132(4) Uani 1 1 d D U . . .
H62 H 0.3713 0.4975 0.4698 0.158 Uiso 1 1 calc R U . . .
C63 C 0.2937(5) 0.4534(5) 0.45913(11) 0.129(4) Uani 1 1 d D U . . .
C64 C 0.2604(5) 0.4764(5) 0.46452(9) 0.131(4) Uani 1 1 d D U . . .
C65 C 0.2043(6) 0.4596(6) 0.45996(12) 0.138(5) Uani 1 1 d D U . . .
H65 H 0.1813 0.4742 0.4637 0.166 Uiso 1 1 calc R U . . .
C66 C 0.1820(6) 0.4223(6) 0.45020(12) 0.130(5) Uani 1 1 d D U . . .
H66 H 0.1445 0.4126 0.4470 0.157 Uiso 1 1 calc R U . . .
C67 C 0.2140(6) 0.3988(5) 0.44500(11) 0.126(5) Uani 1 1 d D U . . .
H67 H 0.1979 0.3725 0.4383 0.151 Uiso 1 1 calc R U . . .
C68 C 0.2696(5) 0.4136(5) 0.44946(11) 0.124(4) Uani 1 1 d D U . . .
C69 C 0.3086(5) 0.3911(5) 0.44495(13) 0.132(4) Uani 1 1 d D U . . .
H69 H 0.2920 0.3646 0.4377 0.158 Uiso 1 1 calc R U . . .
C70 C 0.3699(5) 0.4437(5) 0.44274(10) 0.115(4) Uani 1 1 d D U . . .
C71 C 0.3166(7) 0.3585(6) 0.45652(14) 0.150(4) Uani 1 1 d D U . . .
C72 C 0.3460(7) 0.4057(7) 0.46743(13) 0.150(4) Uani 1 1 d D U . . .
C73 C 0.2588(7) 0.3065(8) 0.45957(18) 0.175(6) Uani 1 1 d D U . . .
C74 C 0.3551(8) 0.3352(8) 0.45262(17) 0.157(6) Uani 1 1 d D U . . .
C75 C 0.3085(8) 0.3860(8) 0.47843(17) 0.176(6) Uani 1 1 d D U . . .
C76 C 0.4043(7) 0.4146(8) 0.47121(18) 0.165(6) Uani 1 1 d D U . . .
C77 C 0.2830(5) 0.5159(5) 0.47530(9) 0.117(5) Uani 1 1 d D U . . .
C78 C 0.3351(5) 0.5702(5) 0.47453(10) 0.106(4) Uani 1 1 d D U . . .
H78 H 0.3540 0.5837 0.4669 0.127 Uiso 1 1 calc R U . . .
C79 C 0.3598(5) 0.6046(5) 0.48474(11) 0.108(5) Uani 1 1 d D U . . .
H79 H 0.3954 0.6416 0.4842 0.129 Uiso 1 1 calc R U . . .
C80 C 0.3317(5) 0.5845(5) 0.49583(10) 0.101(4) Uani 1 1 d D U . . .
C81 C 0.2797(5) 0.5310(6) 0.49673(10) 0.122(5) Uani 1 1 d D U . . .
H81 H 0.2607 0.5178 0.5044 0.146 Uiso 1 1 calc R U . . .
C82 C 0.2554(5) 0.4970(5) 0.48651(11) 0.127(5) Uani 1 1 d D U . . .
H82 H 0.2195 0.4604 0.4871 0.152 Uiso 1 1 calc R U . . .
C83 C 0.4043(6) 0.6188(6) 0.51062(12) 0.149(6) Uani 1 1 d D U . . .
H83 H 0.4202 0.5971 0.5068 0.178 Uiso 1 1 calc R U . . .
C84 C 0.4316(6) 0.6549(6) 0.52144(11) 0.163(6) Uani 1 1 d D U . . .
C85 C 0.4819(7) 0.6597(8) 0.52682(15) 0.200(7) Uani 1 1 d D U . . .
H85 H 0.4994 0.6378 0.5239 0.240 Uiso 1 1 calc R U . . .
C86 C 0.5057(7) 0.6976(8) 0.53657(16) 0.226(8) Uani 1 1 d D U . . .
H86 H 0.5409 0.7030 0.5403 0.271 Uiso 1 1 calc R U . . .
C87 C 0.4784(9) 0.7273(9) 0.54085(16) 0.244(9) Uani 1 1 d D U . . .
H87 H 0.4938 0.7527 0.5477 0.293 Uiso 1 1 calc R U . . .
C88 C 0.4281(8) 0.7195(8) 0.53501(15) 0.214(8) Uani 1 1 d D U . . .
H88 H 0.4095 0.7403 0.5380 0.257 Uiso 1 1 calc R U . . .
C101 C 0.4444(5) 0.6307(6) 0.40732(8) 0.14(2) Uiso 0.3333 1 d G U P A -1
C102 C 0.3978(5) 0.5930(5) 0.39942(7) 0.056(10) Uiso 0.3333 1 d G U P A -1
C103 C 0.3439(6) 0.5437(4) 0.40409(8) 0.11(2) Uiso 0.3333 1 d G U P A -1
C104 C 0.3388(6) 0.5341(4) 0.41665(9) 0.036(9) Uiso 0.3333 1 d G U P A -1
C105 C 0.3867(5) 0.5739(5) 0.42475(8) 0.079(16) Uiso 0.3333 1 d G U P A -1
C106 C 0.4369(5) 0.6204(6) 0.42017(8) 0.035(8) Uiso 0.3333 1 d G U P A -1
C107 C 0.3268(5) 0.7982(4) 0.41176(9) 0.025(8) Uiso 0.3333 1 d G U P A -1
C108 C 0.2820(5) 0.7610(5) 0.40368(8) 0.051(15) Uiso 0.3333 1 d G U P A -1
C109 C 0.2303(4) 0.7140(5) 0.40832(8) 0.037(8) Uiso 0.3333 1 d G U P A -1
C110 C 0.2242(4) 0.7039(5) 0.42132(8) 0.110(18) Uiso 0.3333 1 d G U P A -1
C111 C 0.2685(5) 0.7405(5) 0.42921(7) 0.028(8) Uiso 0.3333 1 d G U P A -1
C112 C 0.3219(5) 0.7898(4) 0.42415(8) 0.086(18) Uiso 0.3333 1 d G U P A -1
C113 C 0.2352(5) 0.5125(3) 0.41577(11) 0.091(19) Uiso 0.3333 1 d G U P A -1
C114 C 0.2840(5) 0.7159(5) 0.43928(6) 0.117(15) Uiso 0.3333 1 d G U P A -1
C115 C 0.4393(4) 0.6849(6) 0.43644(7) 0.130(17) Uiso 0.3333 1 d G U P A -1
C116 C 0.3194(5) 0.5837(5) 0.38793(7) 0.110(15) Uiso 0.3333 1 d G U P A -1
C117 C 0.3814(5) 0.6173(6) 0.38938(6) 0.135(17) Uiso 0.3333 1 d G U P A -1
C118 C 0.2284(4) 0.6476(5) 0.39194(7) 0.101(15) Uiso 0.3333 1 d G U P A -1
C119 C 0.4564(4) 0.7711(5) 0.39708(9) 0.089(13) Uiso 0.3333 1 d G U P A -1
C120 C 0.3186(5) 0.6750(6) 0.38271(5) 0.080(12) Uiso 0.3333 1 d G U P A -1
C121 C 0.4866(3) 0.7221(6) 0.41702(9) 0.084(18) Uiso 0.3333 1 d G U P A -1
C122 C 0.2108(4) 0.5631(5) 0.43132(9) 0.087(13) Uiso 0.3333 1 d G U P A -1
C123 C 0.3489(5) 0.7500(5) 0.44074(6) 0.112(15) Uiso 0.3333 1 d G U P A -1
C124 C 0.3486(5) 0.6593(5) 0.44604(5) 0.081(12) Uiso 0.3333 1 d G U P A -1
C125 C 0.4120(5) 0.6779(6) 0.38741(6) 0.121(15) Uiso 0.3333 1 d G U P A -1
C126 C 0.2316(4) 0.5967(5) 0.39057(8) 0.081(13) Uiso 0.3333 1 d G U P A -1
C127 C 0.3792(5) 0.7077(5) 0.38399(6) 0.097(12) Uiso 0.3333 1 d G U P A -1
C128 C 0.1791(3) 0.6111(5) 0.41162(9) 0.075(17) Uiso 0.3333 1 d G U P A -1
C129 C 0.2419(5) 0.5224(4) 0.40285(10) 0.10(2) Uiso 0.3333 1 d G U P A -1
C130 C 0.4571(4) 0.7816(4) 0.42932(10) 0.076(11) Uiso 0.3333 1 d G U P A -1
C131 C 0.3711(5) 0.7958(4) 0.43149(9) 0.095(14) Uiso 0.3333 1 d G U P A -1
C132 C 0.4743(4) 0.6931(6) 0.40531(9) 0.109(14) Uiso 0.3333 1 d G U P A -1
C133 C 0.1917(3) 0.6399(5) 0.42338(8) 0.043(9) Uiso 0.3333 1 d G U P A -1
C134 C 0.4247(5) 0.8109(4) 0.42596(10) 0.12(2) Uiso 0.3333 1 d G U P A -1
C135 C 0.4065(5) 0.7649(5) 0.38993(8) 0.15(2) Uiso 0.3333 1 d G U P A -1
C136 C 0.2091(4) 0.5514(4) 0.39924(10) 0.092(12) Uiso 0.3333 1 d G U P A -1
C137 C 0.2870(5) 0.6263(5) 0.44470(6) 0.095(12) Uiso 0.3333 1 d G U P A -1
C138 C 0.4359(4) 0.7392(5) 0.43816(8) 0.064(12) Uiso 0.3333 1 d G U P A -1
C139 C 0.2545(5) 0.6551(5) 0.44120(6) 0.089(12) Uiso 0.3333 1 d G U P A -1
C140 C 0.2949(6) 0.5377(4) 0.39730(9) 0.103(14) Uiso 0.3333 1 d G U P A -1
C141 C 0.2609(5) 0.5694(5) 0.43862(8) 0.153(19) Uiso 0.3333 1 d G U P A -1
C142 C 0.3582(5) 0.5806(5) 0.43570(7) 0.068(11) Uiso 0.3333 1 d G U P A -1
C143 C 0.3849(5) 0.6358(5) 0.44132(6) 0.113(15) Uiso 0.3333 1 d G U P A -1
C144 C 0.3077(5) 0.7522(5) 0.39277(7) 0.074(11) Uiso 0.3333 1 d G U P A -1
C145 C 0.2824(5) 0.6986(5) 0.38712(6) 0.089(13) Uiso 0.3333 1 d G U P A -1
C146 C 0.4601(4) 0.7175(6) 0.39555(8) 0.104(13) Uiso 0.3333 1 d G U P A -1
C147 C 0.3792(5) 0.7224(5) 0.44389(6) 0.129(15) Uiso 0.3333 1 d G U P A -1
C148 C 0.2870(5) 0.6116(5) 0.38457(6) 0.135(15) Uiso 0.3333 1 d G U P A -1
C149 C 0.4637(4) 0.6782(6) 0.42631(8) 0.057(14) Uiso 0.3333 1 d G U P A -1
C150 C 0.2077(4) 0.6172(5) 0.43298(8) 0.098(13) Uiso 0.3333 1 d G U P A -1
C151 C 0.2827(5) 0.5187(3) 0.42237(10) 0.088(14) Uiso 0.3333 1 d G U P A -1
C152 C 0.2025(4) 0.6562(5) 0.40230(8) 0.057(14) Uiso 0.3333 1 d G U P A -1
C153 C 0.3839(5) 0.8155(3) 0.40591(10) 0.088(14) Uiso 0.3333 1 d G U P A -1
C154 C 0.4307(5) 0.8212(3) 0.41303(11) 0.10(2) Uiso 0.3333 1 d G U P A -1
C155 C 0.1824(3) 0.5592(4) 0.41011(10) 0.103(16) Uiso 0.3333 1 d G U P A -1
C156 C 0.3715(5) 0.7864(4) 0.39413(8) 0.057(10) Uiso 0.3333 1 d G U P A -1
C157 C 0.4680(4) 0.7985(4) 0.40846(11) 0.077(12) Uiso 0.3333 1 d G U P A -1
C158 C 0.4843(3) 0.7738(5) 0.41822(10) 0.096(15) Uiso 0.3333 1 d G U P A -1
C159 C 0.1985(4) 0.5351(4) 0.42043(11) 0.084(13) Uiso 0.3333 1 d G U P A -1
C160 C 0.2961(5) 0.5473(4) 0.43415(8) 0.081(12) Uiso 0.3333 1 d G U P A -1
Cl1 Cl 0.7589(3) 0.6932(5) 0.34191(8) 0.177(4) Uani 0.7 1 d D . P . .
O1 O 0.7161(6) 0.6749(6) 0.34963(12) 0.109(5) Uiso 0.7 1 d D . P . .
O2 O 0.7938(9) 0.6697(9) 0.34347(19) 0.206(9) Uiso 0.7 1 d D . P . .
O3 O 0.7416(10) 0.6810(10) 0.33036(18) 0.233(11) Uiso 0.7 1 d D . P . .
O4 O 0.7927(14) 0.7550(9) 0.3432(3) 0.35(2) Uiso 0.7 1 d D . P . .
Cl2 Cl 0.5027(3) 0.0861(3) 0.40536(6) 0.134(3) Uani 0.7 1 d D . P . .
O5 O 0.5609(7) 0.1054(13) 0.4080(2) 0.168(8) Uiso 0.4 1 d D U P B 1
O6 O 0.4715(11) 0.0268(6) 0.4078(2) 0.173(8) Uiso 0.4 1 d D U P B 1
O7 O 0.4996(12) 0.0953(12) 0.39335(13) 0.176(9) Uiso 0.4 1 d D U P B 1
O8 O 0.4845(11) 0.1160(11) 0.4126(2) 0.178(8) Uiso 0.4 1 d D U P B 1
O5' O 0.5499(11) 0.1401(9) 0.4026(3) 0.165(8) Uiso 0.3 1 d D U P B 2
O6' O 0.5209(17) 0.0512(15) 0.4107(3) 0.184(9) Uiso 0.3 1 d D U P B 2
O7' O 0.4631(13) 0.0908(15) 0.4126(3) 0.180(9) Uiso 0.3 1 d D U P B 2
O8' O 0.4747(14) 0.0610(15) 0.3946(2) 0.175(9) Uiso 0.3 1 d D U P B 2
Cl3 Cl 0.1840(6) 0.2351(5) 0.42739(11) 0.181(5) Uani 0.5 1 d D . P . .
O9 O 0.1717(14) 0.2076(13) 0.4167(2) 0.231(15) Uiso 0.5 1 d D . P . .
O10 O 0.2388(11) 0.2488(13) 0.4319(3) 0.204(13) Uiso 0.5 1 d D . P . .
O11 O 0.1427(11) 0.1976(12) 0.4351(2) 0.217(13) Uiso 0.5 1 d D . P . .
O12 O 0.1839(12) 0.2878(11) 0.4262(2) 0.198(12) Uiso 0.5 1 d D . P . .
N1S N 0.5105(10) 0.6511(11) 0.3124(2) 0.203(10) Uani 1 1 d . U . . .
C1S C 0.4975(12) 0.6273(13) 0.3217(3) 0.177(11) Uani 1 1 d . U . . .
C2S C 0.4774(10) 0.5924(10) 0.3328(2) 0.190(9) Uani 1 1 d . U . . .
H2S1 H 0.4341 0.5688 0.3328 0.285 Uiso 1 1 calc R U . . .
H2S2 H 0.4906 0.6189 0.3398 0.285 Uiso 1 1 calc R U . . .
H2S3 H 0.4940 0.5661 0.3332 0.285 Uiso 1 1 calc R U . . .

loop_
_atom_site_aniso_label
_atom_site_aniso_U_11
_atom_site_aniso_U_22
_atom_site_aniso_U_33
_atom_site_aniso_U_23
_atom_site_aniso_U_13
_atom_site_aniso_U_12
Fe1 0.0970(17) 0.0617(15) 0.098(2) -0.0105(13) -0.0209(15) 0.0537(14)
Fe2 0.147(3) 0.147(3) 0.100(4) 0.000 0.000 0.0733(13)
N1 0.109(7) 0.072(6) 0.104(9) -0.002(6) -0.022(6) 0.059(6)
N2 0.080(7) 0.056(5) 0.105(8) -0.014(5) -0.022(6) 0.051(6)
N3 0.052(6) 0.054(5) 0.084(7) -0.013(5) -0.003(6) 0.016(5)
N4 0.096(8) 0.057(6) 0.099(8) -0.028(5) 0.020(6) 0.028(6)
N5 0.097(9) 0.081(8) 0.120(9) 0.003(6) 0.023(7) 0.039(7)
N6 0.087(8) 0.108(9) 0.178(12) 0.025(8) -0.014(8) 0.065(8)
N7 0.100(9) 0.074(8) 0.102(7) 0.024(7) 0.002(7) 0.037(7)
N8 0.058(6) 0.082(8) 0.168(11) 0.002(7) 0.006(7) 0.041(5)
C1 0.124(9) 0.069(7) 0.159(13) -0.007(7) -0.051(9) 0.059(7)
C2 0.150(10) 0.078(8) 0.212(16) -0.017(9) -0.083(10) 0.074(7)
C3 0.152(10) 0.085(8) 0.268(17) -0.018(10) -0.095(11) 0.080(8)
C4 0.122(9) 0.078(7) 0.246(16) -0.012(9) -0.070(9) 0.071(7)
C5 0.103(8) 0.070(6) 0.139(11) -0.008(7) -0.030(8) 0.064(6)
C6 0.087(8) 0.070(6) 0.140(11) -0.009(7) -0.029(7) 0.059(6)
C7 0.061(7) 0.058(6) 0.101(7) -0.003(5) -0.011(7) 0.043(6)
C8 0.067(8) 0.052(6) 0.100(7) -0.002(5) -0.009(7) 0.037(6)
C9 0.059(7) 0.054(6) 0.099(7) -0.001(5) -0.011(6) 0.035(6)
C10 0.066(7) 0.050(5) 0.093(7) 0.005(5) 0.000(7) 0.030(5)
C11 0.059(7) 0.052(6) 0.094(7) 0.009(5) 0.004(6) 0.034(6)
C12 0.071(8) 0.052(6) 0.099(7) -0.001(5) -0.005(6) 0.038(7)
C13 0.054(6) 0.053(5) 0.081(8) 0.011(5) 0.016(5) 0.029(4)
C14 0.062(6) 0.063(6) 0.083(9) 0.007(6) 0.008(6) 0.035(5)
C15 0.058(6) 0.068(6) 0.102(10) 0.014(6) 0.000(6) 0.032(5)
C16 0.054(6) 0.059(6) 0.096(9) 0.015(6) 0.001(6) 0.033(5)
C17 0.051(5) 0.051(5) 0.097(8) 0.017(5) 0.007(5) 0.030(4)
C18 0.046(5) 0.057(5) 0.104(6) 0.012(5) 0.008(5) 0.030(4)
C19 0.045(6) 0.054(5) 0.107(6) 0.011(4) 0.004(5) 0.027(5)
C20 0.045(7) 0.062(5) 0.113(7) 0.002(5) 0.004(6) 0.030(5)
C21 0.070(8) 0.086(7) 0.115(7) 0.003(5) -0.003(7) 0.043(7)
C22 0.081(9) 0.091(7) 0.109(7) 0.006(5) 0.006(7) 0.042(8)
C23 0.059(8) 0.082(7) 0.100(7) 0.015(5) 0.005(6) 0.044(7)
C24 0.050(7) 0.061(5) 0.099(6) 0.013(4) 0.006(5) 0.032(6)
C25 0.059(5) 0.052(6) 0.095(6) 0.020(4) 0.005(4) 0.031(5)
C26 0.059(5) 0.054(5) 0.088(8) 0.016(5) 0.005(5) 0.030(4)
C27 0.066(6) 0.061(6) 0.101(7) 0.020(5) 0.012(5) 0.040(5)
C28 0.060(5) 0.059(5) 0.103(6) 0.019(5) 0.012(5) 0.037(4)
C29 0.070(8) 0.058(8) 0.107(8) 0.018(5) 0.016(6) 0.037(7)
C30 0.073(7) 0.077(8) 0.121(10) 0.018(7) 0.007(6) 0.052(7)
C31 0.075(8) 0.070(8) 0.102(7) 0.023(6) 0.009(6) 0.047(7)
C32 0.054(6) 0.071(7) 0.100(9) 0.021(7) 0.017(6) 0.037(5)
C33 0.043(5) 0.054(5) 0.120(9) -0.002(5) -0.003(6) 0.023(5)
C34 0.044(6) 0.048(6) 0.117(10) 0.000(6) -0.001(6) 0.019(5)
C35 0.049(6) 0.043(6) 0.129(10) 0.002(6) 0.005(6) 0.020(5)
C36 0.048(6) 0.053(6) 0.103(8) -0.009(6) 0.006(6) 0.019(5)
C37 0.051(6) 0.059(6) 0.136(11) -0.001(6) -0.001(6) 0.020(5)
C38 0.043(5) 0.058(6) 0.116(10) -0.003(6) 0.005(6) 0.018(5)
C39 0.080(9) 0.060(6) 0.083(7) -0.023(6) 0.003(7) 0.033(6)
C40 0.111(10) 0.065(6) 0.079(7) -0.021(5) 0.008(7) 0.041(7)
C41 0.230(16) 0.105(8) 0.085(7) -0.009(6) 0.017(8) 0.081(10)
C42 0.288(15) 0.110(8) 0.112(8) -0.002(6) 0.010(9) 0.094(9)
C43 0.269(15) 0.105(8) 0.124(9) -0.009(7) 0.015(10) 0.083(9)
C44 0.240(16) 0.070(7) 0.119(9) -0.019(7) 0.015(10) 0.063(9)
N9 0.106(8) 0.066(7) 0.113(9) -0.019(5) -0.050(6) 0.058(6)
N10 0.126(8) 0.053(6) 0.103(8) -0.010(5) -0.038(6) 0.058(6)
N11 0.120(9) 0.136(9) 0.080(8) 0.011(6) 0.010(6) 0.061(7)
N12 0.192(12) 0.203(14) 0.120(11) 0.018(8) -0.035(9) 0.104(10)
N13 0.275(15) 0.197(16) 0.27(2) 0.053(16) 0.047(14) 0.050(12)
N14 0.298(16) 0.210(15) 0.125(13) 0.015(11) 0.015(11) 0.174(13)
N15 0.38(2) 0.198(16) 0.195(14) 0.043(12) 0.115(14) 0.157(15)
N16 0.264(13) 0.239(18) 0.174(17) -0.052(14) -0.037(11) 0.156(13)
C45 0.141(11) 0.059(7) 0.127(9) -0.024(7) -0.045(8) 0.061(7)
C46 0.145(12) 0.069(8) 0.165(12) -0.017(8) -0.041(8) 0.054(7)
C47 0.176(13) 0.072(8) 0.182(13) -0.025(7) -0.015(9) 0.034(8)
C48 0.166(11) 0.068(7) 0.167(11) -0.011(7) -0.018(9) 0.039(7)
C49 0.135(10) 0.057(7) 0.127(9) -0.009(6) -0.030(7) 0.055(6)
C50 0.133(10) 0.062(7) 0.122(9) -0.005(6) -0.029(7) 0.057(6)
C51 0.106(8) 0.055(7) 0.086(9) -0.005(5) -0.014(6) 0.054(6)
C52 0.115(9) 0.065(8) 0.103(9) -0.003(6) -0.013(7) 0.061(7)
C53 0.124(9) 0.061(8) 0.110(10) -0.008(6) -0.015(7) 0.066(7)
C54 0.119(8) 0.070(7) 0.100(8) -0.001(6) -0.010(6) 0.060(7)
C55 0.105(8) 0.067(8) 0.101(9) -0.005(6) -0.014(7) 0.051(7)
C56 0.112(9) 0.073(8) 0.099(9) -0.009(6) -0.023(7) 0.062(7)
C57 0.139(8) 0.077(7) 0.102(7) -0.003(5) -0.017(6) 0.070(6)
C58 0.129(8) 0.085(8) 0.117(9) -0.008(6) -0.022(7) 0.071(6)
C59 0.125(9) 0.101(9) 0.115(10) -0.016(7) -0.020(7) 0.071(7)
C60 0.149(9) 0.107(9) 0.121(10) -0.008(7) -0.012(7) 0.084(7)
C61 0.157(8) 0.104(8) 0.110(8) -0.005(6) -0.010(6) 0.081(6)
C62 0.175(8) 0.114(7) 0.115(8) -0.003(6) 0.009(6) 0.080(7)
C63 0.165(8) 0.105(9) 0.113(9) 0.003(6) 0.015(6) 0.064(7)
C64 0.151(9) 0.113(9) 0.118(8) -0.002(7) 0.015(7) 0.058(8)
C65 0.152(9) 0.111(11) 0.136(11) -0.008(8) 0.010(7) 0.054(9)
C66 0.156(10) 0.090(11) 0.123(12) 0.009(7) 0.015(8) 0.045(8)
C67 0.156(9) 0.084(10) 0.114(10) 0.013(8) 0.020(7) 0.043(8)
C68 0.163(8) 0.085(9) 0.109(9) 0.014(6) 0.019(6) 0.051(7)
C69 0.172(8) 0.107(8) 0.111(8) -0.003(6) 0.006(6) 0.066(6)
C70 0.160(8) 0.098(8) 0.104(7) -0.003(5) -0.005(6) 0.076(6)
C71 0.225(11) 0.114(8) 0.120(8) 0.007(6) 0.008(7) 0.091(7)
C72 0.231(11) 0.125(8) 0.115(8) 0.001(6) 0.004(7) 0.104(8)
C73 0.238(12) 0.126(11) 0.146(13) 0.014(9) 0.015(10) 0.081(8)
C74 0.243(13) 0.139(12) 0.111(13) -0.003(9) -0.003(10) 0.112(10)
C75 0.279(15) 0.145(12) 0.135(10) 0.021(9) 0.036(9) 0.129(12)
C76 0.244(12) 0.139(12) 0.141(13) -0.015(10) -0.013(9) 0.116(11)
C77 0.130(10) 0.101(9) 0.111(8) 0.007(6) 0.026(6) 0.051(7)
C78 0.123(10) 0.103(9) 0.095(8) 0.007(6) 0.029(7) 0.059(7)
C79 0.121(10) 0.105(9) 0.091(8) 0.007(6) 0.031(7) 0.051(7)
C80 0.100(9) 0.121(9) 0.084(8) 0.011(6) 0.020(6) 0.056(7)
C81 0.113(10) 0.126(10) 0.104(8) 0.010(7) 0.025(7) 0.043(7)
C82 0.124(10) 0.118(10) 0.110(8) 0.009(7) 0.023(7) 0.040(8)
C83 0.130(11) 0.184(13) 0.120(10) 0.030(8) -0.007(8) 0.070(10)
C84 0.172(12) 0.185(13) 0.127(11) 0.023(8) -0.033(9) 0.086(10)
C85 0.199(13) 0.246(17) 0.165(15) 0.008(11) -0.063(10) 0.118(13)
C86 0.234(16) 0.28(2) 0.184(16) -0.017(12) -0.090(12) 0.145(14)
C87 0.256(18) 0.31(2) 0.198(15) -0.038(13) -0.098(13) 0.163(14)
C88 0.240(17) 0.275(17) 0.156(15) -0.036(12) -0.078(11) 0.151(14)
Cl1 0.094(5) 0.339(13) 0.138(7) -0.056(7) -0.025(5) 0.137(7)
Cl2 0.169(6) 0.155(6) 0.145(6) 0.004(5) -0.006(5) 0.132(5)
Cl3 0.180(12) 0.146(10) 0.149(11) 0.022(9) 0.044(9) 0.031(8)
N1S 0.170(17) 0.20(2) 0.21(2) -0.003(15) 0.004(17) 0.071(15)
C1S 0.17(2) 0.15(2) 0.20(2) -0.029(15) 0.003(18) 0.077(18)
C2S 0.22(2) 0.15(2) 0.19(2) -0.033(15) 0.007(17) 0.087(17)

loop_
_atom_type_symbol
_atom_type_description
_atom_type_scat_dispersion_real
_atom_type_scat_dispersion_imag
_atom_type_scat_source
C C 0.0181 0.0091 'International Tables Vol C Tables 4.2.6.8 and 6.1.1.4'
H H 0.0000 0.0000 'International Tables Vol C Tables 4.2.6.8 and 6.1.1.4'
N N 0.0311 0.0180 'International Tables Vol C Tables 4.2.6.8 and 6.1.1.4'
Fe Fe -1.1336 3.1974 'International Tables Vol C Tables 4.2.6.8 and 6.1.1.4'
Cl Cl 0.3639 0.7018 'International Tables Vol C Tables 4.2.6.8 and 6.1.1.4'
O O 0.0492 0.0322 'International Tables Vol C Tables 4.2.6.8 and 6.1.1.4'

loop_
_geom_angle_atom_site_label_1
_geom_angle_atom_site_label_2
_geom_angle_atom_site_label_3
_geom_angle
_geom_angle_site_symmetry_1
_geom_angle_site_symmetry_3
N4 Fe1 N9 91.9(4) 3_565 .
N4 Fe1 N10 172.9(4) 3_565 .
N9 Fe1 N10 82.6(5) . .
N4 Fe1 N1 94.0(4) 3_565 .
N9 Fe1 N1 93.5(4) . .
N10 Fe1 N1 90.9(4) . .
N4 Fe1 N2 92.0(4) 3_565 .
N9 Fe1 N2 173.4(4) . .
N10 Fe1 N2 93.8(4) . .
N1 Fe1 N2 80.9(4) . .
N4 Fe1 N3 79.8(4) 3_565 3_565
N9 Fe1 N3 89.3(4) . 3_565
N10 Fe1 N3 95.5(4) . 3_565
N1 Fe1 N3 173.3(4) . 3_565
N2 Fe1 N3 96.6(4) . 3_565
N11 Fe2 N11 94.9(5) 3_565 2_665
N11 Fe2 N11 94.9(5) 3_565 .
N11 Fe2 N11 94.9(5) 2_665 .
N11 Fe2 N12 88.9(5) 3_565 2_665
N11 Fe2 N12 82.1(6) 2_665 2_665
N11 Fe2 N12 175.4(6) . 2_665
N11 Fe2 N12 82.1(6) 3_565 3_565
N11 Fe2 N12 175.4(5) 2_665 3_565
N11 Fe2 N12 88.9(5) . 3_565
N12 Fe2 N12 94.2(6) 2_665 3_565
N11 Fe2 N12 175.4(6) 3_565 .
N11 Fe2 N12 88.9(5) 2_665 .
N11 Fe2 N12 82.1(6) . .
N12 Fe2 N12 94.2(6) 2_665 .
N12 Fe2 N12 94.2(6) 3_565 .
C1 N1 C5 116.0(8) . .
C1 N1 Fe1 129.3(7) . .
C5 N1 Fe1 114.7(6) . .
C6 N2 C7 116.5(8) . .
C6 N2 Fe1 115.1(6) . .
C7 N2 Fe1 128.3(7) . .
C39 N3 C36 116.7(9) . .
C39 N3 Fe1 116.8(7) . 2_665
C36 N3 Fe1 126.5(7) . 2_665
C44 N4 C40 116.1(8) . .
C44 N4 Fe1 126.9(8) . 2_665
C40 N4 Fe1 117.0(7) . 2_665
N1 C1 C2 123.8(9) . .
N1 C1 H1 118.1 . .
C2 C1 H1 118.1 . .
C1 C2 C3 119.7(9) . .
C1 C2 H2 120.1 . .
C3 C2 H2 120.1 . .
C4 C3 C2 117.0(9) . .
C4 C3 H3 121.5 . .
C2 C3 H3 121.5 . .
C3 C4 C5 119.7(9) . .
C3 C4 H4 120.1 . .
C5 C4 H4 120.1 . .
N1 C5 C4 123.6(8) . .
N1 C5 C6 113.1(8) . .
C4 C5 C6 123.3(8) . .
N2 C6 C5 116.2(9) . .
N2 C6 H6 121.9 . .
C5 C6 H6 121.9 . .
C12 C7 C8 120.3(8) . .
C12 C7 N2 119.3(9) . .
C8 C7 N2 120.3(9) . .
C9 C8 C7 119.2(8) . .
C9 C8 H8 120.4 . .
C7 C8 H8 120.4 . .
C10 C9 C8 121.8(8) . .
C10 C9 H9 119.1 . .
C8 C9 H9 119.1 . .
C9 C10 C11 117.9(7) . .
C9 C10 C13 120.1(8) . .
C11 C10 C13 122.0(8) . .
C12 C11 C10 121.6(8) . .
C12 C11 H11 119.2 . .
C10 C11 H11 119.2 . .
C7 C12 C11 119.2(8) . .
C7 C12 H12 120.4 . .
C11 C12 H12 120.4 . .
C14 C13 C26 118.7(7) . .
C14 C13 C10 120.7(7) . .
C26 C13 C10 120.6(7) . .
C15 C14 C13 121.0(8) . .
C15 C14 H14 119.5 . .
C13 C14 H14 119.5 . .
C14 C15 C16 120.2(8) . .
C14 C15 H15 119.9 . .
C16 C15 H15 119.9 . .
C15 C16 C17 119.9(8) . .
C15 C16 H16 120.1 . .
C17 C16 H16 120.1 . .
C16 C17 C26 120.4(7) . .
C16 C17 C18 126.0(8) . .
C26 C17 C18 113.4(7) . .
C19 C18 C17 107.2(7) . .
C19 C18 C28 104.2(8) . .
C17 C18 C28 106.3(8) . .
C19 C18 H18 112.9 . .
C17 C18 H18 112.9 . .
C28 C18 H18 112.9 . .
C24 C19 C20 120.4(8) . .
C24 C19 C18 115.8(8) . .
C20 C19 C18 123.7(9) . .
C21 C20 C19 118.8(7) . .
C21 C20 C33 121.0(8) . .
C19 C20 C33 120.2(8) . .
C22 C21 C20 120.8(9) . .
C22 C21 H21 119.6 . .
C20 C21 H21 119.6 . .
C21 C22 C23 120.1(9) . .
C21 C22 H22 119.9 . .
C23 C22 H22 119.9 . .
C24 C23 C22 120.0(9) . .
C24 C23 H23 120.0 . .
C22 C23 H23 120.0 . .
C23 C24 C19 119.8(8) . .
C23 C24 C25 125.7(9) . .
C19 C24 C25 114.4(8) . .
C26 C25 C24 106.8(7) . .
C26 C25 C27 104.1(8) . .
C24 C25 C27 103.5(8) . .
C26 C25 H25 113.8 . .
C24 C25 H25 113.8 . .
C27 C25 H25 113.8 . .
C17 C26 C13 119.8(7) . .
C17 C26 C25 116.9(8) . .
C13 C26 C25 123.2(8) . .
C30 C27 C29 106.9(8) . .
C30 C27 C25 109.8(9) . .
C29 C27 C25 105.7(9) . .
C30 C27 C28 111.3(8) . .
C29 C27 C28 112.7(9) . .
C25 C27 C28 110.2(8) . .
C32 C28 C31 107.0(9) . .
C32 C28 C18 109.2(8) . .
C31 C28 C18 109.7(8) . .
C32 C28 C27 112.0(8) . .
C31 C28 C27 110.4(9) . .
C18 C28 C27 108.6(8) . .
N5 C29 C27 174.0(15) . .
N6 C30 C27 176.3(15) . .
N7 C31 C28 170.6(14) . .
N8 C32 C28 176.4(14) . .
C34 C33 C38 118.2(7) . .
C34 C33 C20 121.9(7) . .
C38 C33 C20 119.9(7) . .
C33 C34 C35 122.8(8) . .
C33 C34 H34 118.6 . .
C35 C34 H34 118.6 . .
C34 C35 C36 118.2(8) . .
C34 C35 H35 120.9 . .
C36 C35 H35 120.9 . .
C37 C36 C35 119.5(7) . .
C37 C36 N3 120.5(8) . .
C35 C36 N3 120.0(8) . .
C36 C37 C38 122.1(8) . .
C36 C37 H37 119.0 . .
C38 C37 H37 119.0 . .
C37 C38 C33 119.2(8) . .
C37 C38 H38 120.4 . .
C33 C38 H38 120.4 . .
N3 C39 C40 113.7(9) . .
N3 C39 H39 123.1 . .
C40 C39 H39 123.1 . .
N4 C40 C41 124.4(8) . .
N4 C40 C39 112.7(8) . .
C41 C40 C39 122.8(9) . .
C40 C41 C42 118.2(9) . .
C40 C41 H41 120.9 . .
C42 C41 H41 120.9 . .
C43 C42 C41 118.6(10) . .
C43 C42 H42 120.7 . .
C41 C42 H42 120.7 . .
C44 C43 C42 119.1(11) . .
C44 C43 H43 120.4 . .
C42 C43 H43 120.4 . .
N4 C44 C43 123.6(10) . .
N4 C44 H44 118.2 . .
C43 C44 H44 118.2 . .
C45 N9 C49 117.0(9) . .
C45 N9 Fe1 129.6(8) . .
C49 N9 Fe1 113.1(7) . .
C50 N10 C51 114.9(10) . .
C50 N10 Fe1 115.1(7) . .
C51 N10 Fe1 129.9(8) . .
C83 N11 C80 116.8(11) . .
C83 N11 Fe2 114.1(9) . .
C80 N11 Fe2 129.1(9) . .
C88 N12 C84 116.7(10) . .
C88 N12 Fe2 129.7(11) . .
C84 N12 Fe2 113.5(9) . .
N9 C45 C46 124.4(10) . .
N9 C45 H45 117.8 . .
C46 C45 H45 117.8 . .
C45 C46 C47 117.8(10) . .
C45 C46 H46 121.1 . .
C47 C46 H46 121.1 . .
C48 C47 C46 119.3(11) . .
C48 C47 H47 120.3 . .
C46 C47 H47 120.3 . .
C47 C48 C49 118.4(9) . .
C47 C48 H48 120.8 . .
C49 C48 H48 120.8 . .
N9 C49 C48 123.0(8) . .
N9 C49 C50 114.9(9) . .
C48 C49 C50 122.0(10) . .
N10 C50 C49 114.3(10) . .
N10 C50 H50 122.9 . .
C49 C50 H50 122.9 . .
C56 C51 C52 118.7(8) . .
C56 C51 N10 119.0(9) . .
C52 C51 N10 122.3(9) . .
C53 C52 C51 120.4(8) . .
C53 C52 H52 119.8 . .
C51 C52 H52 119.8 . .
C52 C53 C54 121.1(8) . .
C52 C53 H53 119.4 . .
C54 C53 H53 119.4 . .
C53 C54 C55 118.2(7) . .
C53 C54 C57 122.9(8) . .
C55 C54 C57 118.8(8) . .
C56 C55 C54 121.0(8) . .
C56 C55 H55 119.5 . .
C54 C55 H55 119.5 . .
C55 C56 C51 120.5(8) . .
C55 C56 H56 119.8 . .
C51 C56 H56 119.8 . .
C58 C57 C70 118.7(8) . .
C58 C57 C54 119.0(9) . .
C70 C57 C54 122.2(9) . .
C59 C58 C57 121.7(9) . .
C59 C58 H58 119.1 . .
C57 C58 H58 119.1 . .
C60 C59 C58 118.8(10) . .
C60 C59 H59 120.6 . .
C58 C59 H59 120.6 . .
C59 C60 C61 121.0(10) . .
C59 C60 H60 119.5 . .
C61 C60 H60 119.5 . .
C60 C61 C70 120.0(9) . .
C60 C61 C62 126.4(11) . .
C70 C61 C62 113.6(10) . .
C61 C62 C63 107.7(9) . .
C61 C62 C72 106.1(11) . .
C63 C62 C72 104.4(11) . .
C61 C62 H62 112.7 . .
C63 C62 H62 112.7 . .
C72 C62 H62 112.7 . .
C68 C63 C64 119.6(9) . .
C68 C63 C62 115.6(10) . .
C64 C63 C62 124.8(11) . .
C65 C64 C63 119.1(8) . .
C65 C64 C77 119.7(10) . .
C63 C64 C77 121.1(10) . .
C66 C65 C64 120.9(10) . .
C66 C65 H65 119.6 . .
C64 C65 H65 119.6 . .
C65 C66 C67 120.3(10) . .
C65 C66 H66 119.8 . .
C67 C66 H66 119.8 . .
C66 C67 C68 120.4(10) . .
C66 C67 H67 119.8 . .
C68 C67 H67 119.8 . .
C67 C68 C63 119.7(9) . .
C67 C68 C69 126.5(12) . .
C63 C68 C69 113.8(11) . .
C68 C69 C70 108.4(9) . .
C68 C69 C71 103.8(11) . .
C70 C69 C71 104.4(11) . .
C68 C69 H69 113.2 . .
C70 C69 H69 113.2 . .
C71 C69 H69 113.2 . .
C57 C70 C61 119.8(8) . .
C57 C70 C69 124.7(10) . .
C61 C70 C69 115.5(10) . .
C74 C71 C73 106.2(11) . .
C74 C71 C69 106.4(13) . .
C73 C71 C69 108.9(14) . .
C74 C71 C72 111.8(13) . .
C73 C71 C72 114.1(13) . .
C69 C71 C72 109.1(11) . .
C75 C72 C76 105.8(11) . .
C75 C72 C62 109.3(13) . .
C76 C72 C62 108.0(13) . .
C75 C72 C71 111.5(13) . .
C76 C72 C71 112.8(13) . .
C62 C72 C71 109.3(11) . .
N13 C73 C71 174(3) . .
N14 C74 C71 173(2) . .
N15 C75 C72 171(2) . .
N16 C76 C72 170(2) . .
C78 C77 C82 119.0(8) . .
C78 C77 C64 120.2(9) . .
C82 C77 C64 120.6(9) . .
C79 C78 C77 120.8(9) . .
C79 C78 H78 119.6 . .
C77 C78 H78 119.6 . .
C78 C79 C80 119.1(9) . .
C78 C79 H79 120.5 . .
C80 C79 H79 120.5 . .
C81 C80 C79 120.8(9) . .
C81 C80 N11 119.2(11) . .
C79 C80 N11 119.9(11) . .
C82 C81 C80 119.7(9) . .
C82 C81 H81 120.1 . .
C80 C81 H81 120.1 . .
C81 C82 C77 120.6(9) . .
C81 C82 H82 119.7 . .
C77 C82 H82 119.7 . .
N11 C83 C84 116.6(12) . .
N11 C83 H83 121.7 . .
C84 C83 H83 121.7 . .
N12 C84 C85 123.8(9) . .
N12 C84 C83 113.6(10) . .
C85 C84 C83 122.6(11) . .
C86 C85 C84 117.6(10) . .
C86 C85 H85 121.2 . .
C84 C85 H85 121.2 . .
C87 C86 C85 119.8(11) . .
C87 C86 H86 120.1 . .
C85 C86 H86 120.1 . .
C86 C87 C88 118.6(12) . .
C86 C87 H87 120.7 . .
C88 C87 H87 120.7 . .
N12 C88 C87 123.4(11) . .
N12 C88 H88 118.3 . .
C87 C88 H88 118.3 . .
C102 C101 C132 119.2 . .
C102 C101 C106 119.1 . .
C132 C101 C106 108.2 . .
C101 C102 C117 120.4 . .
C101 C102 C103 121.0 . .
C117 C102 C103 107.1 . .
C104 C103 C140 120.1 . .
C104 C103 C102 118.3 . .
C140 C103 C102 109.4 . .
C103 C104 C151 118.1 . .
C103 C104 C105 120.3 . .
C151 C104 C105 108.5 . .
C106 C105 C104 120.4 . .
C106 C105 C142 121.0 . .
C104 C105 C142 106.3 . .
C105 C106 C101 120.8 . .
C105 C106 C149 119.6 . .
C101 C106 C149 108.1 . .
C112 C107 C108 122.7 . .
C112 C107 C153 118.8 . .
C108 C107 C153 107.4 . .
C109 C108 C107 118.8 . .
C109 C108 C144 119.1 . .
C107 C108 C144 110.2 . .
C108 C109 C110 119.5 . .
C108 C109 C152 120.3 . .
C110 C109 C152 108.0 . .
C111 C110 C109 121.4 . .
C111 C110 C133 119.9 . .
C109 C110 C133 107.9 . .
C110 C111 C114 120.3 . .
C110 C111 C112 118.1 . .
C114 C111 C112 109.3 . .
C107 C112 C111 119.5 . .
C107 C112 C131 121.8 . .
C111 C112 C131 106.6 . .
C151 C113 C129 118.8 . .
C151 C113 C159 120.3 . .
C129 C113 C159 108.8 . .
C139 C114 C111 120.5 . .
C139 C114 C123 119.1 . .
C111 C114 C123 108.0 . .
C149 C115 C143 120.8 . .
C149 C115 C138 119.5 . .
C143 C115 C138 107.2 . .
C117 C116 C148 120.3 . .
C117 C116 C140 108.9 . .
C148 C116 C140 118.5 . .
C125 C117 C116 121.2 . .
C125 C117 C102 119.6 . .
C116 C117 C102 108.3 . .
C126 C118 C152 120.6 . .
C126 C118 C145 109.8 . .
C152 C118 C145 118.1 . .
C157 C119 C146 119.5 . .
C157 C119 C135 119.5 . .
C146 C119 C135 108.4 . .
C127 C120 C145 119.7 . .
C127 C120 C148 120.9 . .
C145 C120 C148 108.6 . .
C158 C121 C149 120.6 . .
C158 C121 C132 119.2 . .
C149 C121 C132 109.0 . .
C159 C122 C150 121.1 . .
C159 C122 C141 120.3 . .
C150 C122 C141 107.2 . .
C147 C123 C131 121.2 . .
C147 C123 C114 120.4 . .
C131 C123 C114 106.5 . .
C137 C124 C147 119.6 . .
C137 C124 C143 119.4 . .
C147 C124 C143 108.3 . .
C117 C125 C127 119.4 . .
C117 C125 C146 120.6 . .
C127 C125 C146 107.7 . .
C118 C126 C136 122.4 . .
C118 C126 C148 108.8 . .
C136 C126 C148 118.5 . .
C120 C127 C135 120.2 . .
C120 C127 C125 119.5 . .
C135 C127 C125 108.4 . .
C155 C128 C152 119.5 . .
C155 C128 C133 119.7 . .
C152 C128 C133 108.7 . .
C140 C129 C113 120.3 . .
C140 C129 C136 119.7 . .
C113 C129 C136 108.4 . .
C138 C130 C134 120.3 . .
C138 C130 C158 120.5 . .
C134 C130 C158 107.9 . .
C134 C131 C123 118.3 . .
C134 C131 C112 119.5 . .
C123 C131 C112 109.5 . .
C146 C132 C101 121.4 . .
C146 C132 C121 119.4 . .
C101 C132 C121 108.0 . .
C150 C133 C128 120.4 . .
C150 C133 C110 118.9 . .
C128 C133 C110 107.7 . .
C131 C134 C130 120.6 . .
C131 C134 C154 119.1 . .
C130 C134 C154 108.4 . .
C156 C135 C127 119.4 . .
C156 C135 C119 120.8 . .
C127 C135 C119 107.9 . .
C126 C136 C129 121.3 . .
C126 C136 C155 118.2 . .
C129 C136 C155 107.2 . .
C124 C137 C139 120.2 . .
C124 C137 C141 119.0 . .
C139 C137 C141 108.2 . .
C130 C138 C147 119.5 . .
C130 C138 C115 119.4 . .
C147 C138 C115 107.8 . .
C114 C139 C137 120.0 . .
C114 C139 C150 118.9 . .
C137 C139 C150 109.1 . .
C129 C140 C103 121.0 . .
C129 C140 C116 120.9 . .
C103 C140 C116 106.3 . .
C160 C141 C137 121.2 . .
C160 C141 C122 119.3 . .
C137 C141 C122 107.7 . .
C143 C142 C160 121.0 . .
C143 C142 C105 117.8 . .
C160 C142 C105 108.6 . .
C142 C143 C115 120.4 . .
C142 C143 C124 120.0 . .
C115 C143 C124 108.4 . .
C145 C144 C156 119.8 . .
C145 C144 C108 121.2 . .
C156 C144 C108 107.1 . .
C144 C145 C120 120.4 . .
C144 C145 C118 121.0 . .
C120 C145 C118 105.7 . .
C132 C146 C119 120.6 . .
C132 C146 C125 118.8 . .
C119 C146 C125 107.6 . .
C123 C147 C124 120.7 . .
C123 C147 C138 120.1 . .
C124 C147 C138 108.3 . .
C116 C148 C120 118.7 . .
C116 C148 C126 120.9 . .
C120 C148 C126 107.0 . .
C115 C149 C121 122.0 . .
C115 C149 C106 120.3 . .
C121 C149 C106 106.6 . .
C133 C150 C139 121.5 . .
C133 C150 C122 119.5 . .
C139 C150 C122 107.8 . .
C113 C151 C160 120.4 . .
C113 C151 C104 121.7 . .
C160 C151 C104 107.2 . .
C118 C152 C128 119.4 . .
C118 C152 C109 120.2 . .
C128 C152 C109 107.7 . .
C154 C153 C156 120.9 . .
C154 C153 C107 118.8 . .
C156 C153 C107 107.7 . .
C153 C154 C134 121.9 . .
C153 C154 C157 119.1 . .
C134 C154 C157 107.3 . .
C128 C155 C136 119.8 . .
C128 C155 C159 119.3 . .
C136 C155 C159 108.9 . .
C135 C156 C144 120.6 . .
C135 C156 C153 119.7 . .
C144 C156 C153 107.5 . .
C119 C157 C158 118.9 . .
C119 C157 C154 120.0 . .
C158 C157 C154 109.5 . .
C121 C158 C157 122.4 . .
C121 C158 C130 117.9 . .
C157 C158 C130 107.0 . .
C122 C159 C113 120.3 . .
C122 C159 C155 120.1 . .
C113 C159 C155 106.8 . .
C141 C160 C142 119.4 . .
C141 C160 C151 119.3 . .
C142 C160 C151 109.4 . .
O1 Cl1 O3 114.5(13) . .
O1 Cl1 O2 114.0(13) . .
O3 Cl1 O2 103.9(14) . .
O1 Cl1 O4 106.8(16) . .
O3 Cl1 O4 108.1(18) . .
O2 Cl1 O4 109.3(17) . .
O6' Cl2 O7' 110.2(14) . .
O7 Cl2 O8 113.8(12) . .
O6' Cl2 O5' 110.8(14) . .
O7' Cl2 O5' 111.7(14) . .
O7 Cl2 O6 109.6(12) . .
O8 Cl2 O6 110.7(12) . .
O7 Cl2 O5 107.4(12) . .
O8 Cl2 O5 107.6(12) . .
O6 Cl2 O5 107.4(12) . .
O6' Cl2 O8' 109.6(14) . .
O7' Cl2 O8' 107.5(14) . .
O5' Cl2 O8' 106.9(14) . .
O9 Cl3 O11 106.4(19) . .
O9 Cl3 O10 113.2(19) . .
O11 Cl3 O10 108.2(18) . .
O9 Cl3 O12 109.2(19) . .
O11 Cl3 O12 112.9(19) . .
O10 Cl3 O12 107.0(17) . .
N1S C1S C2S 175(3) . .
C1S C2S H2S1 109.5 . .
C1S C2S H2S2 109.5 . .
H2S1 C2S H2S2 109.5 . .
C1S C2S H2S3 109.5 . .
H2S1 C2S H2S3 109.5 . .
H2S2 C2S H2S3 109.5 . .

loop_
_geom_bond_atom_site_label_1
_geom_bond_atom_site_label_2
_geom_bond_distance
_geom_bond_site_symmetry_2
Fe1 N4 1.939(10) 3_565
Fe1 N9 1.952(10) .
Fe1 N10 1.954(11) .
Fe1 N1 1.970(9) .
Fe1 N2 1.978(9) .
Fe1 N3 1.990(9) 3_565
Fe2 N11 1.966(12) 3_565
Fe2 N11 1.966(12) 2_665
Fe2 N11 1.966(12) .
Fe2 N12 1.976(12) 2_665
Fe2 N12 1.976(13) 3_565
Fe2 N12 1.976(12) .
N1 C1 1.344(8) .
N1 C5 1.348(7) .
N2 C6 1.286(10) .
N2 C7 1.423(8) .
N3 C39 1.298(10) .
N3 C36 1.429(8) .
N3 Fe1 1.990(9) 2_665
N4 C44 1.340(9) .
N4 C40 1.349(7) .
N4 Fe1 1.939(10) 2_665
N5 C29 1.135(7) .
N6 C30 1.137(7) .
N7 C31 1.143(7) .
N8 C32 1.142(7) .
C1 C2 1.380(11) .
C1 H1 0.9500 .
C2 C3 1.394(11) .
C2 H2 0.9500 .
C3 C4 1.382(9) .
C3 H3 0.9500 .
C4 C5 1.389(9) .
C4 H4 0.9500 .
C5 C6 1.464(8) .
C6 H6 0.9500 .
C7 C12 1.383(9) .
C7 C8 1.391(9) .
C8 C9 1.385(8) .
C8 H8 0.9500 .
C9 C10 1.383(8) .
C9 H9 0.9500 .
C10 C11 1.392(8) .
C10 C13 1.496(7) .
C11 C12 1.388(8) .
C11 H11 0.9500 .
C12 H12 0.9500 .
C13 C14 1.400(8) .
C13 C26 1.407(8) .
C14 C15 1.375(8) .
C14 H14 0.9500 .
C15 C16 1.388(8) .
C15 H15 0.9500 .
C16 C17 1.388(7) .
C16 H16 0.9500 .
C17 C26 1.393(9) .
C17 C18 1.509(10) .
C18 C19 1.509(7) .
C18 C28 1.593(13) .
C18 H18 1.0000 .
C19 C24 1.395(9) .
C19 C20 1.402(8) .
C20 C21 1.395(8) .
C20 C33 1.495(7) .
C21 C22 1.380(8) .
C21 H21 0.9500 .
C22 C23 1.395(8) .
C22 H22 0.9500 .
C23 C24 1.386(8) .
C23 H23 0.9500 .
C24 C25 1.519(10) .
C25 C26 1.516(7) .
C25 C27 1.593(13) .
C25 H25 1.0000 .
C27 C30 1.477(7) .
C27 C29 1.481(7) .
C27 C28 1.622(13) .
C28 C32 1.475(7) .
C28 C31 1.481(7) .
C33 C34 1.382(8) .
C33 C38 1.402(8) .
C34 C35 1.385(8) .
C34 H34 0.9500 .
C35 C36 1.395(9) .
C35 H35 0.9500 .
C36 C37 1.375(9) .
C37 C38 1.381(8) .
C37 H37 0.9500 .
C38 H38 0.9500 .
C39 C40 1.478(8) .
C39 H39 0.9500 .
C40 C41 1.376(9) .
C41 C42 1.388(9) .
C41 H41 0.9500 .
C42 C43 1.382(12) .
C42 H42 0.9500 .
C43 C44 1.380(11) .
C43 H43 0.9500 .
C44 H44 0.9500 .
N9 C45 1.328(8) .
N9 C49 1.352(7) .
N10 C50 1.309(12) .
N10 C51 1.423(8) .
N11 C83 1.301(13) .
N11 C80 1.418(8) .
N12 C88 1.342(9) .
N12 C84 1.347(8) .
N13 C73 1.143(7) .
N14 C74 1.139(7) .
N15 C75 1.143(7) .
N16 C76 1.144(7) .
C45 C46 1.381(11) .
C45 H45 0.9500 .
C46 C47 1.388(12) .
C46 H46 0.9500 .
C47 C48 1.385(9) .
C47 H47 0.9500 .
C48 C49 1.386(9) .
C48 H48 0.9500 .
C49 C50 1.470(8) .
C50 H50 0.9500 .
C51 C56 1.393(9) .
C51 C52 1.396(9) .
C52 C53 1.379(8) .
C52 H52 0.9500 .
C53 C54 1.393(8) .
C53 H53 0.9500 .
C54 C55 1.393(8) .
C54 C57 1.495(7) .
C55 C56 1.382(8) .
C55 H55 0.9500 .
C56 H56 0.9500 .
C57 C58 1.398(9) .
C57 C70 1.399(9) .
C58 C59 1.394(9) .
C58 H58 0.9500 .
C59 C60 1.380(9) .
C59 H59 0.9500 .
C60 C61 1.391(8) .
C60 H60 0.9500 .
C61 C70 1.405(10) .
C61 C62 1.497(11) .
C62 C63 1.522(8) .
C62 C72 1.566(17) .
C62 H62 1.0000 .
C63 C68 1.400(10) .
C63 C64 1.412(9) .
C64 C65 1.396(9) .
C64 C77 1.490(7) .
C65 C66 1.372(9) .
C65 H65 0.9500 .
C66 C67 1.383(9) .
C66 H66 0.9500 .
C67 C68 1.393(8) .
C67 H67 0.9500 .
C68 C69 1.494(11) .
C69 C70 1.521(8) .
C69 C71 1.605(17) .
C69 H69 1.0000 .
C71 C74 1.476(8) .
C71 C73 1.478(8) .
C71 C72 1.617(16) .
C72 C75 1.481(8) .
C72 C76 1.482(8) .
C77 C78 1.392(9) .
C77 C82 1.393(8) .
C78 C79 1.384(8) .
C78 H78 0.9500 .
C79 C80 1.389(9) .
C79 H79 0.9500 .
C80 C81 1.381(9) .
C81 C82 1.378(9) .
C81 H81 0.9500 .
C82 H82 0.9500 .
C83 C84 1.467(8) .
C83 H83 0.9500 .
C84 C85 1.390(9) .
C85 C86 1.382(9) .
C85 H85 0.9500 .
C86 C87 1.372(13) .
C86 H86 0.9500 .
C87 C88 1.385(12) .
C87 H87 0.9500 .
C88 H88 0.9500 .
C101 C102 1.4189 .
C101 C132 1.4289 .
C101 C106 1.4388 .
C102 C117 1.4445 .
C102 C103 1.4462 .
C103 C104 1.4046 .
C103 C140 1.4217 .
C104 C151 1.4550 .
C104 C105 1.4653 .
C105 C106 1.3629 .
C105 C142 1.4757 .
C106 C149 1.4737 .
C107 C112 1.3815 .
C107 C108 1.4041 .
C107 C153 1.4732 .
C108 C109 1.3921 .
C108 C144 1.4527 .
C109 C110 1.4538 .
C109 C152 1.4660 .
C110 C111 1.3802 .
C110 C133 1.4671 .
C111 C114 1.4401 .
C111 C112 1.4550 .
C112 C131 1.4602 .
C113 C151 1.3759 .
C113 C129 1.4453 .
C113 C159 1.4500 .
C114 C139 1.3914 .
C114 C123 1.4774 .
C115 C149 1.3409 .
C115 C143 1.4584 .
C115 C138 1.4768 .
C116 C117 1.4122 .
C116 C148 1.4152 .
C116 C140 1.4681 .
C117 C125 1.3871 .
C118 C126 1.3822 .
C118 C152 1.4031 .
C118 C145 1.4726 .
C119 C157 1.4027 .
C119 C146 1.4609 .
C119 C135 1.4620 .
C120 C127 1.3797 .
C120 C145 1.4466 .
C120 C148 1.4488 .
C121 C158 1.3868 .
C121 C149 1.4286 .
C121 C132 1.4508 .
C122 C159 1.3589 .
C122 C150 1.4674 .
C122 C141 1.4730 .
C123 C147 1.3561 .
C123 C131 1.4535 .
C124 C137 1.4021 .
C124 C147 1.4462 .
C124 C143 1.4585 .
C125 C127 1.4643 .
C125 C146 1.4688 .
C126 C136 1.4021 .
C126 C148 1.4556 .
C127 C135 1.4525 .
C128 C155 1.4122 .
C128 C152 1.4488 .
C128 C133 1.4524 .
C129 C140 1.3772 .
C129 C136 1.4519 .
C130 C138 1.3678 .
C130 C134 1.4459 .
C130 C158 1.4805 .
C131 C134 1.3900 .
C132 C146 1.3931 .
C133 C150 1.3775 .
C134 C154 1.4470 .
C135 C156 1.3695 .
C136 C155 1.4536 .
C137 C139 1.4409 .
C137 C141 1.4534 .
C138 C147 1.4597 .
C139 C150 1.4435 .
C141 C160 1.3977 .
C142 C143 1.3954 .
C142 C160 1.4175 .
C144 C145 1.3625 .
C144 C156 1.4516 .
C151 C160 1.4523 .
C153 C154 1.3959 .
C153 C156 1.4581 .
C154 C157 1.4597 .
C155 C159 1.4609 .
C157 C158 1.4270 .
Cl1 O1 1.292(12) .
Cl1 O3 1.337(16) .
Cl1 O2 1.341(16) .
Cl1 O4 1.407(19) .
Cl2 O6' 1.352(13) .
Cl2 O7 1.358(11) .
Cl2 O7' 1.361(12) .
Cl2 O8 1.361(11) .
Cl2 O5' 1.365(13) .
Cl2 O6 1.366(11) .
Cl2 O5 1.371(11) .
Cl2 O8' 1.375(12) .
Cl3 O9 1.337(17) .
Cl3 O11 1.339(18) .
Cl3 O10 1.380(17) .
Cl3 O12 1.383(18) .
N1S C1S 1.16(3) .
C1S C2S 1.46(3) .
C2S H2S1 0.9800 .
C2S H2S2 0.9800 .
C2S H2S3 0.9800 .

loop_
_platon_squeeze_void_nr
_platon_squeeze_void_average_x
_platon_squeeze_void_average_y
_platon_squeeze_void_average_z
_platon_squeeze_void_volume
_platon_squeeze_void_count_electrons
_platon_squeeze_void_content
1 -0.006 -0.082 -0.002 29679 6341 ' '
2 0.000 0.000 0.253 19 2 ' '
3 0.000 0.000 0.747 19 2 ' '
4 0.667 0.333 0.081 22 2 ' '
5 0.667 0.333 0.586 23 2 ' '
6 0.333 0.667 0.414 23 2 ' '
7 0.333 0.667 0.919 22 2 ' '
